data_1542233
loop_
_publ_author_name
'Mentzen, B.F.'
'Latrach, A.'
'Garnier, P.'
'Boher, P.'
'Bouix, J.'

_publ_section_title
;
 Structure cristalline de la phase haute temperature de Pb S O4 * 2 Pb O a
 973K
;
_journal_name_full 'Materials Research Bulletin'
_journal_page_first 925
_journal_page_last 934
_journal_volume 19
_journal_year 1984
_chemical_formula_sum 'O6 Pb3 S'
_chemical_name_systematic 'Pb S O4 (Pb O)2'
_space_group_IT_number 11
_symmetry_space_group_name_Hall '-P 2yb'
_symmetry_space_group_name_H-M 'P 1 21/m 1'
_cell_angle_alpha 90
_cell_angle_beta 102.395
_cell_angle_gamma 90
_cell_formula_units_Z 2
_cell_length_a 7.1816
_cell_length_b 5.7848
_cell_length_c 8.0528
_cell_volume 326.749
_citation_journal_id_ASTM MRBUAC
_cod_data_source_file Mentzen_MRBUAC_1984_1839.cif
_cod_data_source_block O6Pb3S1
_cod_original_cell_volume 326.7486
_cod_original_formula_sum 'O6 Pb3 S1'
_cod_database_code 1542233

loop_
_symmetry_equiv_pos_as_xyz
x,y,z
-x,y+1/2,-z
-x,-y,-z
x,-y-1/2,z

loop_
_atom_site_label
_atom_site_type_symbol
_atom_site_fract_x
_atom_site_fract_y
_atom_site_fract_z
_atom_site_occupancy
_atom_site_U_iso_or_equiv
Pb2 Pb+2 0.6085 0.25 0.4146 1 0.0
O2 O-2 0.826 0.25 0.035 1 0.0
Pb3 Pb+2 0.2265 0.25 0.8466 1 0.0
Pb1 Pb+2 0.0843 0.25 0.3743 1 0.0
O1 O-2 0.584 0.462 0.821 1 0.0
S1 S+6 0.713 0.25 0.883 1 0.0
O4 O-2 0.805 1.015 0.412 1 0.0
O3 O-2 0.843 0.25 0.696 1 0.0
